data_2020599
loop_
_publ_author_name
'Fujisawa, Kiyoshi'
'Shimizu, Masaya'
'Szilagyi, Robert K.'

_publ_section_title
;
 Comparison of thallium(I) complexes with mesityl-substituted
 tris(pyrazolyl)hydroborate ligands, [Tl{HB(3-Ms-5-Mepz)~3~}] and
 [Tl{HB(3-Ms-5-Mepz)~2~(3-Me-5-Mspz)}]
;
_journal_coeditor_code YP3109
_journal_issue 11
_journal_name_full 'Acta Crystallographica Section C'
_journal_page_first 786
_journal_page_last 790
_journal_paper_doi 10.1107/S2053229615023797
_journal_volume 72
_journal_year 2016
_chemical_formula_iupac '[Tl (C39 H46 B N6)]'
_chemical_formula_moiety 'C39 H46 B N6 Tl'
_chemical_formula_sum 'C39 H46 B N6 Tl'
_chemical_formula_weight 814.01
_chemical_name_systematic
'[Bis(3-mesityl-5-methyl-1<i>H</i>-pyrazol-1-yl-\k<i>N</i>^2^)(5-mesityl-3-methyl-1<i>H</i>-pyrazol-1-yl-\k<i>N</i>^2^)hydroborato]thallium(I)'
_space_group_crystal_system triclinic
_space_group_IT_number 2
_space_group_name_Hall '-P 1'
_space_group_name_H-M_alt 'P -1'
_symmetry_space_group_name_Hall '-P 1'
_symmetry_space_group_name_H-M 'P -1'
_atom_sites_solution_hydrogens geom
_atom_sites_solution_primary direct
_atom_sites_solution_secondary difmap
_cell_angle_alpha 108.735(4)
_cell_angle_beta 100.095(3)
_cell_angle_gamma 94.933(9)
_cell_formula_units_Z 2
_cell_length_a 11.5262(13)
_cell_length_b 11.8485(15)
_cell_length_c 14.523(2)
_cell_measurement_reflns_used 7445
_cell_measurement_temperature 178
_cell_measurement_theta_max 27.50
_cell_measurement_theta_min 3.00
_cell_volume 1827.5(4)
_computing_cell_refinement 'CrystalClear-SM Expert (Rigaku, 2013)'
_computing_data_collection 'CrystalClear-SM Expert (Rigaku, 2013)'
_computing_data_reduction 'CrystalClear-SM Expert (Rigaku, 2013)'
_computing_molecular_graphics 'CrystalStructure (Rigaku, 2014)'
_computing_publication_material 'CrystalStructure (Rigaku, 2014)'
_computing_structure_refinement 'SHELXL2013 (Sheldrick, 2015)'
_computing_structure_solution 'Il Milione (Burla et al., 2007)'
_diffrn_ambient_temperature 178
_diffrn_detector_area_resol_mean 5.814
_diffrn_measured_fraction_theta_full 0.998
_diffrn_measured_fraction_theta_max 0.997
_diffrn_measurement_device_type 'Rigaku XtaLAB P200'
_diffrn_measurement_method \w
_diffrn_radiation_type 'Mo K\a'
_diffrn_radiation_wavelength 0.71075
_diffrn_reflns_av_R_equivalents 0.0374
_diffrn_reflns_limit_h_max 14
_diffrn_reflns_limit_h_min -14
_diffrn_reflns_limit_k_max 15
_diffrn_reflns_limit_k_min -15
_diffrn_reflns_limit_l_max 18
_diffrn_reflns_limit_l_min -18
_diffrn_reflns_number 60831
_diffrn_reflns_theta_full 25.242
_diffrn_reflns_theta_max 27.500
_diffrn_reflns_theta_min 3.033
_diffrn_standards_number 0
_exptl_absorpt_coefficient_mu 4.448
_exptl_absorpt_correction_T_max 0.801
_exptl_absorpt_correction_T_min 0.666
_exptl_absorpt_correction_type numerical
_exptl_absorpt_process_details '(NUMABS; Rigaku, 1999)'
_exptl_crystal_colour colourless
_exptl_crystal_density_diffrn 1.479
_exptl_crystal_density_method 'not measured'
_exptl_crystal_description block
_exptl_crystal_F_000 816.00
_exptl_crystal_size_max 0.150
_exptl_crystal_size_mid 0.120
_exptl_crystal_size_min 0.050
_refine_diff_density_max 0.31
_refine_diff_density_min -0.90
_refine_ls_extinction_method none
_refine_ls_goodness_of_fit_ref 1.119
_refine_ls_hydrogen_treatment constr
_refine_ls_number_parameters 436
_refine_ls_number_reflns 8362
_refine_ls_number_restraints 0
_refine_ls_R_factor_all 0.0158
_refine_ls_R_factor_gt 0.0146
_refine_ls_shift/su_max 0.006
_refine_ls_structure_factor_coef Fsqd
_refine_ls_weighting_details 'w = 1/[\s^2^(Fo^2^)+(0.0238P)^2^+0.2336P] where P=(Fo^2^+2Fc^2^)/3'
_refine_ls_weighting_scheme calc
_refine_ls_wR_factor_gt 0.0380
_refine_ls_wR_factor_ref 0.0383
_reflns_number_gt 7951
_reflns_number_total 8362
_reflns_threshold_expression F^2^>2.0\s(F^2^)
_cod_data_source_file yp3109sup1.cif
_cod_data_source_block 20150127_l65stl_51
_cod_depositor_comments 'Adding full bibliography for 2020598--2020599.cif.'
_cod_database_code 2020599
_cod_database_fobs_code 2020599

loop_
_symmetry_equiv_pos_site_id
_space_group_symop_operation_xyz
1 +x,+y,+z
2 -x,-y,-z

loop_
_atom_site_type_symbol
_atom_site_label
_atom_site_fract_x
_atom_site_fract_y
_atom_site_fract_z
_atom_site_U_iso_or_equiv
_atom_site_adp_type
_atom_site_calc_flag
_atom_site_refinement_flags
_atom_site_occupancy
Tl Tl1 0.44371(2) 0.93688(2) 0.86593(2) 0.02442(3) Uani d . 1
N N1 0.40415(12) 0.85258(11) 0.68070(10) 0.0229(2) Uani d . 1
N N2 0.34606(11) 0.74042(11) 0.62334(9) 0.0208(2) Uani d . 1
N N3 0.22260(11) 0.84883(12) 0.80193(10) 0.0234(2) Uani d . 1
N N4 0.17855(11) 0.75103(12) 0.71742(10) 0.0221(2) Uani d . 1
N N6 0.33767(11) 0.62869(11) 0.74862(9) 0.0214(2) Uani d . 1
N N5 0.42807(12) 0.70509(12) 0.82292(10) 0.0241(3) Uani d . 1
C C1 0.51816(14) 1.02572(13) 0.66778(11) 0.0224(3) Uani d . 1
C C2 0.45621(15) 1.12030(14) 0.70932(12) 0.0271(3) Uani d . 1
C C3 0.52019(18) 1.23562(15) 0.76029(13) 0.0329(4) Uani d . 1
C C4 0.64314(18) 1.25981(15) 0.77212(13) 0.0330(4) Uani d . 1
C C5 0.70196(16) 1.16648(15) 0.72785(13) 0.0299(3) Uani d . 1
C C6 0.64164(14) 1.04969(14) 0.67494(12) 0.0249(3) Uani d . 1
C C7 0.32274(17) 1.10045(18) 0.69996(17) 0.0391(4) Uani d . 1
C C8 0.7112(2) 1.38388(18) 0.83432(17) 0.0517(5) Uani d . 1
C C9 0.70989(16) 0.95199(16) 0.62730(14) 0.0338(4) Uani d . 1
C C10 0.45279(13) 0.90030(14) 0.62197(11) 0.0216(3) Uani d . 1
C C11 0.42666(14) 0.81784(14) 0.52461(12) 0.0249(3) Uani d . 1
C C12 0.35860(14) 0.71781(14) 0.52815(11) 0.0232(3) Uani d . 1
C C13 0.30481(18) 0.60299(17) 0.44451(13) 0.0367(4) Uani d . 1
C C14 0.15125(14) 0.99775(15) 0.92919(13) 0.0269(3) Uani d . 1
C C15 0.20802(15) 0.98207(15) 1.01715(13) 0.0283(3) Uani d . 1
C C16 0.23829(16) 1.08138(16) 1.10541(14) 0.0332(4) Uani d . 1
C C17 0.21166(17) 1.19468(16) 1.10897(15) 0.0362(4) Uani d . 1
C C18 0.14949(17) 1.20673(17) 1.02283(16) 0.0390(4) Uani d . 1
C C19 0.11863(16) 1.11092(17) 0.93269(15) 0.0337(4) Uani d . 1
C C20 0.23364(19) 0.86002(17) 1.01996(14) 0.0363(4) Uani d . 1
C C21 0.2531(2) 1.30266(19) 1.20422(18) 0.0495(5) Uani d . 1
C C22 0.0519(2) 1.1297(2) 0.84056(18) 0.0503(5) Uani d . 1
C C23 0.12938(14) 0.89480(15) 0.83384(12) 0.0257(3) Uani d . 1
C C24 0.02309(15) 0.82697(17) 0.76900(14) 0.0314(3) Uani d . 1
C C25 0.05738(14) 0.73564(15) 0.69716(12) 0.0267(3) Uani d . 1
C C26 -0.01756(16) 0.63087(17) 0.61370(14) 0.0359(4) Uani d . 1
C C27 0.21015(15) 0.42956(14) 0.70710(13) 0.0270(3) Uani d . 1
C C28 0.10173(17) 0.41902(16) 0.73752(15) 0.0341(4) Uani d . 1
C C29 0.01052(17) 0.32614(17) 0.67728(16) 0.0391(4) Uani d . 1
C C30 0.02355(17) 0.24358(16) 0.58879(16) 0.0381(4) Uani d . 1
C C31 0.13180(17) 0.25466(16) 0.56061(15) 0.0354(4) Uani d . 1
C C32 0.22575(15) 0.34659(14) 0.61787(13) 0.0293(3) Uani d . 1
C C33 0.0815(2) 0.5086(2) 0.83190(17) 0.0488(5) Uani d . 1
C C34 -0.0785(2) 0.1461(2) 0.5228(2) 0.0534(6) Uani d . 1
C C35 0.34086(17) 0.35648(17) 0.58332(15) 0.0374(4) Uani d . 1
C C36 0.30832(14) 0.52791(14) 0.77050(12) 0.0243(3) Uani d . 1
C C37 0.38234(15) 0.53885(15) 0.85990(13) 0.0293(3) Uani d . 1
C C38 0.45525(14) 0.65047(15) 0.89005(12) 0.0253(3) Uani d . 1
C C39 0.54929(17) 0.70990(18) 0.98312(14) 0.0355(4) Uani d . 1
B B1 0.26482(15) 0.66948(15) 0.66755(13) 0.0208(3) Uani d . 1
H H1 0.21718 0.5969 0.61278 0.0250 Uiso calc R 1
H H3 0.47846 1.29968 0.7878 0.0395 Uiso calc R 1
H H5 0.78562 1.18235 0.73364 0.0358 Uiso calc R 1
H H7A 0.30376 1.05901 0.74523 0.0469 Uiso calc R 1
H H7B 0.28398 1.051 0.63132 0.0469 Uiso calc R 1
H H7C 0.29395 1.17846 0.71728 0.0469 Uiso calc R 1
H H8A 0.77826 1.40147 0.8054 0.0620 Uiso calc R 1
H H8B 0.7413 1.3862 0.90243 0.0620 Uiso calc R 1
H H8C 0.65794 1.44429 0.8354 0.0620 Uiso calc R 1
H H9A 0.68067 0.87695 0.63636 0.0406 Uiso calc R 1
H H9B 0.7949 0.97617 0.65853 0.0406 Uiso calc R 1
H H9C 0.69848 0.93932 0.55602 0.0406 Uiso calc R 1
H H11 0.45054 0.82827 0.46812 0.0298 Uiso calc R 1
H H13A 0.33189 0.53453 0.46144 0.0440 Uiso calc R 1
H H13B 0.32965 0.60469 0.38374 0.0440 Uiso calc R 1
H H13C 0.21769 0.59455 0.4336 0.0440 Uiso calc R 1
H H16 0.27817 1.07115 1.16458 0.0398 Uiso calc R 1
H H18 0.12715 1.2828 1.02525 0.0468 Uiso calc R 1
H H20A 0.2889 0.83065 0.97665 0.0435 Uiso calc R 1
H H20B 0.15906 0.80307 0.9967 0.0435 Uiso calc R 1
H H20C 0.26956 0.86725 1.08835 0.0435 Uiso calc R 1
H H21A 0.3297 1.34474 1.20343 0.0594 Uiso calc R 1
H H21B 0.26239 1.27522 1.26161 0.0594 Uiso calc R 1
H H21C 0.19384 1.35771 1.20912 0.0594 Uiso calc R 1
H H22A 0.08755 1.09151 0.78399 0.0603 Uiso calc R 1
H H22B 0.05677 1.21627 0.85197 0.0603 Uiso calc R 1
H H22C -0.03189 1.09346 0.82608 0.0603 Uiso calc R 1
H H24 -0.05596 0.84099 0.7736 0.0377 Uiso calc R 1
H H26A -0.0036 0.55584 0.62566 0.0431 Uiso calc R 1
H H26B 0.00377 0.62888 0.55083 0.0431 Uiso calc R 1
H H26C -0.10195 0.63925 0.60992 0.0431 Uiso calc R 1
H H29 -0.06298 0.31926 0.6976 0.0469 Uiso calc R 1
H H31 0.1423 0.19793 0.5005 0.0425 Uiso calc R 1
H H33A 0.09895 0.59059 0.83086 0.0586 Uiso calc R 1
H H33B 0.13417 0.50073 0.88955 0.0586 Uiso calc R 1
H H33C -0.00175 0.49277 0.83654 0.0586 Uiso calc R 1
H H34A -0.07439 0.07367 0.54128 0.0641 Uiso calc R 1
H H34B -0.07265 0.12675 0.45309 0.0641 Uiso calc R 1
H H34C -0.1545 0.17474 0.53144 0.0641 Uiso calc R 1
H H35A 0.32632 0.31492 0.51121 0.0449 Uiso calc R 1
H H35B 0.39912 0.31927 0.6171 0.0449 Uiso calc R 1
H H35C 0.372 0.44169 0.59918 0.0449 Uiso calc R 1
H H37 0.3834 0.48227 0.89376 0.0352 Uiso calc R 1
H H39A 0.58911 0.7852 0.98094 0.0426 Uiso calc R 1
H H39B 0.60796 0.65587 0.98831 0.0426 Uiso calc R 1
H H39C 0.51236 0.72754 1.04104 0.0426 Uiso calc R 1

loop_
_atom_site_aniso_label
_atom_site_aniso_U_11
_atom_site_aniso_U_22
_atom_site_aniso_U_33
_atom_site_aniso_U_12
_atom_site_aniso_U_13
_atom_site_aniso_U_23
Tl1 0.02931(4) 0.02252(4) 0.01744(4) -0.00006(2) 0.00217(2) 0.00401(2)
N1 0.0300(6) 0.0192(6) 0.0188(6) -0.0012(5) 0.0067(5) 0.0062(5)
N2 0.0260(6) 0.0183(6) 0.0164(6) -0.0007(5) 0.0042(5) 0.0048(5)
N3 0.0246(6) 0.0239(6) 0.0205(6) 0.0036(5) 0.0054(5) 0.0054(5)
N4 0.0231(6) 0.0225(6) 0.0197(6) 0.0004(5) 0.0039(5) 0.0072(5)
N6 0.0253(6) 0.0189(6) 0.0205(6) 0.0012(5) 0.0062(5) 0.0073(5)
N5 0.0265(6) 0.0237(6) 0.0218(6) 0.0024(5) 0.0037(5) 0.0086(5)
C1 0.0303(7) 0.0208(7) 0.0186(7) 0.0015(6) 0.0063(6) 0.0100(6)
C2 0.0362(8) 0.0241(8) 0.0262(8) 0.0058(6) 0.0098(7) 0.0137(7)
C3 0.0535(11) 0.0208(8) 0.0291(9) 0.0091(7) 0.0146(8) 0.0112(7)
C4 0.0517(10) 0.0216(8) 0.0239(8) -0.0042(7) 0.0070(7) 0.0083(7)
C5 0.0351(8) 0.0281(8) 0.0250(8) -0.0055(7) 0.0056(7) 0.0104(7)
C6 0.0310(8) 0.0251(8) 0.0209(7) 0.0008(6) 0.0081(6) 0.0103(6)
C7 0.0387(10) 0.0348(10) 0.0531(12) 0.0154(8) 0.0155(9) 0.0221(9)
C8 0.0746(15) 0.0260(9) 0.0432(12) -0.0104(10) 0.0100(11) 0.0027(9)
C9 0.0318(8) 0.0318(9) 0.0364(10) 0.0030(7) 0.0121(7) 0.0075(8)
C10 0.0252(7) 0.0219(7) 0.0201(7) 0.0036(6) 0.0065(6) 0.0098(6)
C11 0.0305(8) 0.0270(8) 0.0181(7) 0.0014(6) 0.0066(6) 0.0093(6)
C12 0.0269(7) 0.0244(7) 0.0177(7) 0.0024(6) 0.0059(6) 0.0064(6)
C13 0.0504(11) 0.0321(9) 0.0195(8) -0.0072(8) 0.0079(7) 0.0012(7)
C14 0.0268(7) 0.0269(8) 0.0293(9) 0.0063(6) 0.0132(6) 0.0086(7)
C15 0.0336(8) 0.0265(8) 0.0264(8) 0.0049(6) 0.0150(7) 0.0067(7)
C16 0.0385(9) 0.0328(9) 0.0280(9) 0.0025(7) 0.0146(7) 0.0068(7)
C17 0.0390(9) 0.0282(9) 0.0391(10) 0.0015(7) 0.0214(8) 0.0024(8)
C18 0.0411(10) 0.0275(9) 0.0536(12) 0.0113(7) 0.0238(9) 0.0123(9)
C19 0.0326(8) 0.0328(9) 0.0417(10) 0.0112(7) 0.0160(8) 0.0150(8)
C20 0.0553(11) 0.0313(9) 0.0265(9) 0.0099(8) 0.0133(8) 0.0124(7)
C21 0.0591(13) 0.0317(10) 0.0494(13) -0.0049(9) 0.0259(11) -0.0017(9)
C22 0.0549(13) 0.0472(12) 0.0560(14) 0.0244(10) 0.0110(10) 0.0237(11)
C23 0.0263(7) 0.0288(8) 0.0261(8) 0.0066(6) 0.0102(6) 0.0118(7)
C24 0.0228(7) 0.0383(9) 0.0342(9) 0.0048(7) 0.0089(7) 0.0125(8)
C25 0.0234(7) 0.0311(8) 0.0259(8) -0.0002(6) 0.0034(6) 0.0121(7)
C26 0.0275(8) 0.0391(10) 0.0339(10) -0.0037(7) -0.0006(7) 0.0089(8)
C27 0.0334(8) 0.0196(7) 0.0315(9) 0.0033(6) 0.0073(7) 0.0134(7)
C28 0.0387(9) 0.0295(9) 0.0404(10) 0.0027(7) 0.0141(8) 0.0182(8)
C29 0.0370(9) 0.0342(9) 0.0515(12) -0.0015(7) 0.0114(8) 0.0230(9)
C30 0.0378(9) 0.0247(8) 0.0511(12) 0.0000(7) -0.0001(8) 0.0182(8)
C31 0.0408(9) 0.0224(8) 0.0386(10) 0.0073(7) 0.0015(8) 0.0077(7)
C32 0.0337(8) 0.0202(7) 0.0350(9) 0.0075(6) 0.0059(7) 0.0107(7)
C33 0.0498(12) 0.0500(12) 0.0470(12) -0.0018(10) 0.0254(10) 0.0118(10)
C34 0.0440(11) 0.0350(11) 0.0696(16) -0.0076(9) -0.0023(11) 0.0134(11)
C35 0.0380(9) 0.0329(9) 0.0385(10) 0.0107(8) 0.0110(8) 0.0055(8)
C36 0.0308(8) 0.0198(7) 0.0262(8) 0.0063(6) 0.0107(6) 0.0102(6)
C37 0.0369(9) 0.0266(8) 0.0311(9) 0.0091(7) 0.0094(7) 0.0166(7)
C38 0.0288(7) 0.0278(8) 0.0235(8) 0.0091(6) 0.0082(6) 0.0116(7)
C39 0.0381(9) 0.0409(10) 0.0290(9) 0.0069(8) 0.0023(7) 0.0165(8)
B1 0.0246(8) 0.0182(7) 0.0189(8) -0.0004(6) 0.0050(6) 0.0061(6)

loop_
_atom_type_symbol
_atom_type_description
_atom_type_scat_dispersion_real
_atom_type_scat_dispersion_imag
_atom_type_scat_source
C C 0.0033 0.0016
;
International Tables for Crystallography
(Vol. C, Tables 4.2.6.8 and 6.1.1.4)
;
H H 0.0000 0.0000
;
International Tables for Crystallography
(Vol. C, Table 6.1.1.4)
;
B B 0.0013 0.0007
;
International Tables for Crystallography
(Vol. C, Tables 4.2.6.8 and 6.1.1.4)
;
N N 0.0061 0.0033
;
International Tables for Crystallography
(Vol. C, Tables 4.2.6.8 and 6.1.1.4)
;
Tl Tl -2.8358 9.6688
;
International Tables for Crystallography
(Vol. C, Tables 4.2.6.8 and 6.1.1.4)
;

loop_
_geom_angle_atom_site_label_1
_geom_angle_atom_site_label_2
_geom_angle_atom_site_label_3
_geom_angle
_geom_angle_publ_flag
N1 Tl1 N3 71.99(5) no
N1 Tl1 N5 75.00(5) no
N3 Tl1 N5 72.92(5) no
Tl1 N1 N2 125.48(11) no
Tl1 N1 C10 125.98(8) no
N2 N1 C10 107.65(12) no
N1 N2 C12 109.27(14) no
N1 N2 B1 119.51(12) no
C12 N2 B1 130.48(11) no
Tl1 N3 N4 123.98(10) no
Tl1 N3 C23 128.27(9) no
N4 N3 C23 107.22(11) no
N3 N4 C25 109.67(13) no
N3 N4 B1 119.88(11) no
C25 N4 B1 130.06(11) no
N5 N6 C36 109.69(13) no
N5 N6 B1 122.21(13) no
C36 N6 B1 126.68(12) no
Tl1 N5 N6 120.44(10) no
Tl1 N5 C38 124.46(9) no
N6 N5 C38 106.71(13) no
C2 C1 C6 119.82(13) no
C2 C1 C10 119.22(14) no
C6 C1 C10 120.86(14) no
C1 C2 C3 118.84(16) no
C1 C2 C7 121.96(14) no
C3 C2 C7 119.20(16) no
C2 C3 C4 122.08(17) no
C3 C4 C5 118.21(14) no
C3 C4 C8 120.77(18) no
C5 C4 C8 121.00(19) no
C4 C5 C6 121.84(17) no
C1 C6 C5 119.10(15) no
C1 C6 C9 121.33(13) no
C5 C6 C9 119.58(15) no
N1 C10 C1 117.58(13) no
N1 C10 C11 109.69(14) no
C1 C10 C11 132.70(17) no
C10 C11 C12 105.30(16) no
N2 C12 C11 108.09(12) no
N2 C12 C13 123.75(16) no
C11 C12 C13 128.16(16) no
C15 C14 C19 119.63(15) no
C15 C14 C23 118.91(16) no
C19 C14 C23 121.45(17) no
C14 C15 C16 119.10(17) no
C14 C15 C20 121.96(14) no
C16 C15 C20 118.91(17) no
C15 C16 C17 121.79(19) no
C16 C17 C18 118.22(16) no
C16 C17 C21 120.59(19) no
C18 C17 C21 121.17(19) no
C17 C18 C19 122.14(19) no
C14 C19 C18 118.94(19) no
C14 C19 C22 121.21(16) no
C18 C19 C22 119.86(19) no
N3 C23 C14 118.73(13) no
N3 C23 C24 109.71(13) no
C14 C23 C24 131.44(16) no
C23 C24 C25 105.72(15) no
N4 C25 C24 107.66(12) no
N4 C25 C26 122.65(15) no
C24 C25 C26 129.59(15) no
C28 C27 C32 120.06(14) no
C28 C27 C36 119.57(15) no
C32 C27 C36 120.36(16) no
C27 C28 C29 118.89(17) no
C27 C28 C33 121.18(15) no
C29 C28 C33 119.90(19) no
C28 C29 C30 122.1(2) no
C29 C30 C31 118.12(15) no
C29 C30 C34 121.1(2) no
C31 C30 C34 120.78(18) no
C30 C31 C32 122.05(17) no
C27 C32 C31 118.75(17) no
C27 C32 C35 121.06(13) no
C31 C32 C35 120.19(16) no
N6 C36 C27 123.17(15) no
N6 C36 C37 107.76(13) no
C27 C36 C37 129.04(18) no
C36 C37 C38 105.71(17) no
N5 C38 C37 110.12(14) no
N5 C38 C39 121.31(16) no
C37 C38 C39 128.54(19) no
N2 B1 N4 109.76(14) no
N2 B1 N6 112.23(12) no
N4 B1 N6 107.22(13) no
C2 C3 H3 118.965 no
C4 C3 H3 118.959 no
C4 C5 H5 119.076 no
C6 C5 H5 119.085 no
C2 C7 H7A 109.464 no
C2 C7 H7B 109.472 no
C2 C7 H7C 109.473 no
H7A C7 H7B 109.468 no
H7A C7 H7C 109.469 no
H7B C7 H7C 109.481 no
C4 C8 H8A 109.473 no
C4 C8 H8B 109.473 no
C4 C8 H8C 109.472 no
H8A C8 H8B 109.472 no
H8A C8 H8C 109.476 no
H8B C8 H8C 109.462 no
C6 C9 H9A 109.471 no
C6 C9 H9B 109.467 no
C6 C9 H9C 109.467 no
H9A C9 H9B 109.479 no
H9A C9 H9C 109.474 no
H9B C9 H9C 109.470 no
C10 C11 H11 127.347 no
C12 C11 H11 127.350 no
C12 C13 H13A 109.462 no
C12 C13 H13B 109.474 no
C12 C13 H13C 109.477 no
H13A C13 H13B 109.470 no
H13A C13 H13C 109.467 no
H13B C13 H13C 109.478 no
C15 C16 H16 119.100 no
C17 C16 H16 119.105 no
C17 C18 H18 118.935 no
C19 C18 H18 118.923 no
C15 C20 H20A 109.474 no
C15 C20 H20B 109.469 no
C15 C20 H20C 109.473 no
H20A C20 H20B 109.472 no
H20A C20 H20C 109.467 no
H20B C20 H20C 109.472 no
C17 C21 H21A 109.472 no
C17 C21 H21B 109.470 no
C17 C21 H21C 109.472 no
H21A C21 H21B 109.473 no
H21A C21 H21C 109.480 no
H21B C21 H21C 109.460 no
C19 C22 H22A 109.465 no
C19 C22 H22B 109.471 no
C19 C22 H22C 109.469 no
H22A C22 H22B 109.479 no
H22A C22 H22C 109.467 no
H22B C22 H22C 109.476 no
C23 C24 H24 127.142 no
C25 C24 H24 127.138 no
C25 C26 H26A 109.476 no
C25 C26 H26B 109.476 no
C25 C26 H26C 109.475 no
H26A C26 H26B 109.467 no
H26A C26 H26C 109.469 no
H26B C26 H26C 109.463 no
C28 C29 H29 118.933 no
C30 C29 H29 118.943 no
C30 C31 H31 118.974 no
C32 C31 H31 118.978 no
C28 C33 H33A 109.471 no
C28 C33 H33B 109.472 no
C28 C33 H33C 109.475 no
H33A C33 H33B 109.469 no
H33A C33 H33C 109.467 no
H33B C33 H33C 109.474 no
C30 C34 H34A 109.473 no
C30 C34 H34B 109.475 no
C30 C34 H34C 109.468 no
H34A C34 H34B 109.470 no
H34A C34 H34C 109.467 no
H34B C34 H34C 109.474 no
C32 C35 H35A 109.470 no
C32 C35 H35B 109.468 no
C32 C35 H35C 109.470 no
H35A C35 H35B 109.474 no
H35A C35 H35C 109.469 no
H35B C35 H35C 109.477 no
C36 C37 H37 127.145 no
C38 C37 H37 127.140 no
C38 C39 H39A 109.471 no
C38 C39 H39B 109.475 no
C38 C39 H39C 109.474 no
H39A C39 H39B 109.475 no
H39A C39 H39C 109.467 no
H39B C39 H39C 109.465 no
N2 B1 H1 109.194 no
N4 B1 H1 109.195 no
N5 B1 H1 109.186 no

loop_
_geom_bond_atom_site_label_1
_geom_bond_atom_site_label_2
_geom_bond_distance
_geom_bond_publ_flag
Tl1 N1 2.4915(14) no
Tl1 N3 2.5567(12) no
Tl1 N5 2.5959(15) no
N1 N2 1.3596(15) no
N1 C10 1.336(2) no
N2 C12 1.357(2) no
N2 B1 1.555(2) no
N3 N4 1.3688(16) no
N3 C23 1.334(2) no
N4 C25 1.359(2) no
N4 B1 1.554(2) no
N6 N5 1.3732(15) no
N6 C36 1.361(2) no
N6 B1 1.554(2) no
N5 C38 1.342(3) no
C1 C2 1.409(2) no
C1 C6 1.406(2) no
C1 C10 1.488(2) no
C2 C3 1.394(2) no
C2 C7 1.511(3) no
C3 C4 1.390(3) no
C4 C5 1.386(3) no
C4 C8 1.514(2) no
C5 C6 1.397(2) no
C6 C9 1.507(2) no
C10 C11 1.399(2) no
C11 C12 1.384(2) no
C12 C13 1.497(2) no
C14 C15 1.405(3) no
C14 C19 1.411(3) no
C14 C23 1.486(2) no
C15 C16 1.398(2) no
C15 C20 1.512(3) no
C16 C17 1.390(3) no
C17 C18 1.385(3) no
C17 C21 1.518(3) no
C18 C19 1.393(2) no
C19 C22 1.514(3) no
C23 C24 1.405(2) no
C24 C25 1.382(2) no
C25 C26 1.496(2) no
C27 C28 1.405(3) no
C27 C32 1.404(2) no
C27 C36 1.485(2) no
C28 C29 1.393(2) no
C28 C33 1.510(3) no
C29 C30 1.384(3) no
C30 C31 1.388(3) no
C30 C34 1.515(3) no
C31 C32 1.396(2) no
C32 C35 1.507(3) no
C36 C37 1.384(2) no
C37 C38 1.398(2) no
C38 C39 1.497(2) no
C3 H3 0.950 no
C5 H5 0.950 no
C7 H7A 0.980 no
C7 H7B 0.980 no
C7 H7C 0.980 no
C8 H8A 0.980 no
C8 H8B 0.980 no
C8 H8C 0.980 no
C9 H9A 0.980 no
C9 H9B 0.980 no
C9 H9C 0.980 no
C11 H11 0.950 no
C13 H13A 0.980 no
C13 H13B 0.980 no
C13 H13C 0.980 no
C16 H16 0.950 no
C18 H18 0.950 no
C20 H20A 0.980 no
C20 H20B 0.980 no
C20 H20C 0.980 no
C21 H21A 0.980 no
C21 H21B 0.980 no
C21 H21C 0.980 no
C22 H22A 0.980 no
C22 H22B 0.980 no
C22 H22C 0.980 no
C24 H24 0.950 no
C26 H26A 0.980 no
C26 H26B 0.980 no
C26 H26C 0.980 no
C29 H29 0.950 no
C31 H31 0.950 no
C33 H33A 0.980 no
C33 H33B 0.980 no
C33 H33C 0.980 no
C34 H34A 0.980 no
C34 H34B 0.980 no
C34 H34C 0.980 no
C35 H35A 0.980 no
C35 H35B 0.980 no
C35 H35C 0.980 no
C37 H37 0.950 no
C39 H39A 0.980 no
C39 H39B 0.980 no
C39 H39C 0.980 no
B1 H1 1.000 no

loop_
_geom_contact_atom_site_label_1
_geom_contact_atom_site_label_2
_geom_contact_distance
_geom_contact_site_symmetry_2
_geom_contact_publ_flag
Tl1 C1 3.5752(19) . no
N1 N4 2.976(2) . no
N1 N5 3.193(2) . no
N1 C2 3.055(2) . no
N1 C6 3.473(2) . no
N1 C7 3.102(3) . no
N2 N3 3.142(2) . no
N2 N6 3.059(2) . no
N2 C1 3.574(2) . no
N3 N5 2.9698(19) . no
N3 C15 3.058(2) . no
N3 C19 3.512(2) . no
N3 C20 3.106(3) . no
N4 N6 3.1899(19) . no
N4 C14 3.581(2) . no
N4 C36 3.377(2) . no
N6 C28 3.467(2) . no
N6 C32 3.2809(18) . no
N6 C35 3.353(2) . no
C1 C4 2.813(2) . no
C2 C5 2.787(3) . no
C3 C6 2.781(3) . no
C6 C11 3.3960(19) . no
C7 C10 2.939(3) . no
C9 C10 2.956(2) . no
C9 C11 3.359(2) . no
C13 B1 3.205(3) . no
C14 C17 2.814(2) . no
C15 C18 2.781(3) . no
C16 C19 2.784(3) . no
C19 C24 3.390(2) . no
C20 C23 2.930(3) . no
C22 C23 2.973(3) . no
C22 C24 3.367(3) . no
C26 B1 3.168(2) . no
C27 C30 2.809(2) . no
C27 B1 3.111(3) . no
C28 C31 2.780(3) . no
C28 C37 3.348(2) . no
C29 C32 2.782(3) . no
C32 C37 3.568(2) . no
C33 C36 2.920(3) . no
C33 C37 3.394(3) . no
C35 C36 2.932(2) . no
C17 C24 3.519(3) 2_577 no
C17 C39 3.519(3) 2_677 no
C18 C39 3.551(3) 2_677 no
C21 C24 3.552(3) 2_577 no
C24 C17 3.519(3) 2_577 no
C24 C21 3.552(3) 2_577 no
C26 C31 3.365(3) 2_566 no
C31 C26 3.365(3) 2_566 no
C39 C17 3.519(3) 2_677 no
C39 C18 3.551(3) 2_677 no
Tl1 H7A 2.9679 . no
Tl1 H20A 3.0453 . no
Tl1 H39A 3.2083 . no
N1 H1 3.3177 . no
N1 H7A 2.7557 . no
N1 H7B 3.0422 . no
N1 H9A 3.3671 . no
N1 H11 3.1519 . no
N2 H11 3.1399 . no
N2 H13A 2.7602 . no
N2 H13B 3.2943 . no
N2 H13C 2.8002 . no
N2 H35C 3.4873 . no
N3 H1 3.3317 . no
N3 H7A 2.9902 . no
N3 H20A 2.6017 . no
N3 H20B 3.2365 . no
N3 H22A 3.4449 . no
N3 H24 3.1540 . no
N3 H33A 3.4432 . no
N4 H20A 3.5376 . no
N4 H24 3.1334 . no
N4 H26A 2.7815 . no
N4 H26B 2.7472 . no
N4 H26C 3.2879 . no
N4 H33A 3.0678 . no
N6 H20A 3.5781 . no
N6 H33A 3.2382 . no
N6 H35C 2.6719 . no
N6 H37 3.1381 . no
N5 H1 3.3490 . no
N5 H20A 3.0501 . no
N5 H37 3.1607 . no
N5 H39A 2.5333 . no
N5 H39B 3.1258 . no
N5 H39C 3.0634 . no
C1 H3 3.2687 . no
C1 H5 3.2718 . no
C1 H7A 2.8956 . no
C1 H7B 2.7195 . no
C1 H7C 3.3302 . no
C1 H9A 2.6786 . no
C1 H9B 3.3104 . no
C1 H9C 2.9126 . no
C1 H11 3.0042 . no
C3 H5 3.2401 . no
C3 H7A 3.0441 . no
C3 H7B 3.2034 . no
C3 H7C 2.5500 . no
C3 H8A 3.2593 . no
C3 H8B 2.9912 . no
C3 H8C 2.6094 . no
C5 H3 3.2385 . no
C5 H8A 2.6479 . no
C5 H8B 2.9266 . no
C5 H8C 3.2855 . no
C5 H9A 3.2260 . no
C5 H9B 2.5653 . no
C5 H9C 3.0174 . no
C6 H11 3.5187 . no
C7 H3 2.6373 . no
C7 H22A 3.1690 . no
C8 H3 2.6678 . no
C8 H5 2.6694 . no
C9 H5 2.6470 . no
C9 H11 3.3281 . no
C10 H7A 3.0269 . no
C10 H7B 2.7435 . no
C10 H9A 2.6436 . no
C10 H9C 3.1876 . no
C11 H7B 3.4151 . no
C11 H9A 2.9913 . no
C11 H9C 3.2245 . no
C11 H13A 3.2160 . no
C11 H13B 2.6846 . no
C11 H13C 3.1764 . no
C12 H1 2.7662 . no
C13 H1 2.8220 . no
C13 H11 2.9160 . no
C13 H35C 3.4206 . no
C14 H16 3.2713 . no
C14 H18 3.2712 . no
C14 H20A 2.8188 . no
C14 H20B 2.7835 . no
C14 H20C 3.3387 . no
C14 H22A 2.7060 . no
C14 H22B 3.3270 . no
C14 H22C 2.8946 . no
C14 H24 2.9848 . no
C16 H18 3.2372 . no
C16 H20A 3.1264 . no
C16 H20B 3.1357 . no
C16 H20C 2.5324 . no
C16 H21A 2.9881 . no
C16 H21B 2.6116 . no
C16 H21C 3.2622 . no
C18 H16 3.2376 . no
C18 H21A 2.9358 . no
C18 H21B 3.2873 . no
C18 H21C 2.6514 . no
C18 H22A 3.2136 . no
C18 H22B 2.5658 . no
C18 H22C 3.0490 . no
C19 H24 3.4833 . no
C20 H16 2.6379 . no
C20 H33A 3.4878 . no
C21 H16 2.6683 . no
C21 H18 2.6727 . no
C22 H7A 3.4827 . no
C22 H18 2.6506 . no
C22 H24 3.3016 . no
C23 H7A 3.3651 . no
C23 H20A 2.8594 . no
C23 H20B 2.8852 . no
C23 H22A 2.7099 . no
C23 H22C 3.1397 . no
C23 H33A 3.5769 . no
C24 H20B 3.5118 . no
C24 H22A 3.0868 . no
C24 H22C 3.1473 . no
C24 H26A 3.1714 . no
C24 H26B 3.2378 . no
C24 H26C 2.7097 . no
C24 H33A 3.3433 . no
C25 H1 2.7594 . no
C25 H33A 2.9854 . no
C26 H1 2.7712 . no
C26 H24 2.9364 . no
C26 H33A 3.4015 . no
C27 H1 2.7514 . no
C27 H26A 3.2337 . no
C27 H29 3.2653 . no
C27 H31 3.2657 . no
C27 H33A 2.7457 . no
C27 H33B 2.8292 . no
C27 H33C 3.3286 . no
C27 H35A 3.3011 . no
C27 H35B 2.9241 . no
C27 H35C 2.6610 . no
C27 H37 2.9201 . no
C28 H1 3.5086 . no
C28 H26A 2.8425 . no
C28 H37 3.4867 . no
C29 H26A 3.0561 . no
C29 H31 3.2349 . no
C29 H33A 3.1616 . no
C29 H33B 3.1097 . no
C29 H33C 2.5489 . no
C29 H34A 2.9717 . no
C29 H34B 3.2675 . no
C29 H34C 2.6234 . no
C31 H29 3.2353 . no
C31 H34A 2.9713 . no
C31 H34B 2.6199 . no
C31 H34C 3.2681 . no
C31 H35A 2.5824 . no
C31 H35B 3.0096 . no
C31 H35C 3.2394 . no
C32 H1 3.0000 . no
C33 H20B 3.4710 . no
C33 H26A 3.2228 . no
C33 H29 2.6495 . no
C33 H37 3.5050 . no
C34 H29 2.6679 . no
C34 H31 2.6662 . no
C35 H1 3.2341 . no
C35 H13A 3.1570 . no
C35 H31 2.6566 . no
C36 H1 2.7432 . no
C36 H33A 2.7884 . no
C36 H33B 2.9301 . no
C36 H35B 3.1455 . no
C36 H35C 2.6286 . no
C37 H33A 3.3542 . no
C37 H33B 2.9843 . no
C37 H35C 3.5630 . no
C37 H39A 3.3658 . no
C37 H39B 2.8604 . no
C37 H39C 2.9032 . no
C38 H20A 3.1049 . no
C39 H20A 3.4336 . no
C39 H37 2.9341 . no
B1 H13A 3.1723 . no
B1 H13C 3.1559 . no
B1 H26A 3.1389 . no
B1 H26B 3.0980 . no
B1 H33A 3.5862 . no
B1 H35C 3.0130 . no
H1 H13A 2.6960 . no
H1 H13C 2.5945 . no
H1 H26A 2.6000 . no
H1 H26B 2.5704 . no
H1 H35C 2.6571 . no
H3 H7A 3.1642 . no
H3 H7B 3.4129 . no
H3 H7C 2.3240 . no
H3 H8A 3.4981 . no
H3 H8B 3.0987 . no
H3 H8C 2.4128 . no
H5 H8A 2.4829 . no
H5 H8B 2.9919 . no
H5 H8C 3.5474 . no
H5 H9A 3.4521 . no
H5 H9B 2.3544 . no
H5 H9C 3.1269 . no
H7A H22A 2.6820 . no
H7B H22A 3.3964 . no
H7C H22A 2.9474 . no
H9A H11 3.1461 . no
H9C H11 2.9195 . no
H11 H13A 3.5932 . no
H11 H13B 2.6725 . no
H11 H13C 3.5329 . no
H13A H35A 2.9143 . no
H13A H35C 2.5695 . no
H13C H26B 3.2160 . no
H16 H20A 3.2814 . no
H16 H20B 3.3197 . no
H16 H20C 2.2966 . no
H16 H21A 3.0912 . no
H16 H21B 2.4170 . no
H16 H21C 3.5026 . no
H18 H21A 3.0088 . no
H18 H21B 3.5451 . no
H18 H21C 2.4799 . no
H18 H22A 3.4325 . no
H18 H22B 2.3479 . no
H18 H22C 3.1663 . no
H20A H33A 3.2866 . no
H20A H39A 3.5403 . no
H20A H39C 3.0711 . no
H20B H33A 2.7998 . no
H20B H33B 3.3797 . no
H20C H39C 3.4328 . no
H22A H24 3.2171 . no
H22C H24 2.8151 . no
H24 H26A 3.5408 . no
H24 H26C 2.7084 . no
H26A H29 3.3496 . no
H26A H33A 2.8881 . no
H26A H33C 3.3747 . no
H29 H33A 3.3570 . no
H29 H33B 3.2629 . no
H29 H33C 2.3200 . no
H29 H34A 3.0372 . no
H29 H34B 3.5269 . no
H29 H34C 2.4517 . no
H31 H34A 3.0336 . no
H31 H34B 2.4481 . no
H31 H34C 3.5266 . no
H31 H35A 2.3843 . no
H31 H35B 3.1055 . no
H31 H35C 3.4786 . no
H33B H37 2.8912 . no
H37 H39B 2.9732 . no
H37 H39C 3.0626 . no
Tl1 H16 3.3174 2_677 no
Tl1 H39A 3.4260 2_677 no
N2 H34C 3.3214 2_566 no
N4 H34B 3.3567 2_566 no
N5 H21A 2.9670 2_677 no
C1 H11 3.0585 2_676 no
C2 H11 3.1677 2_676 no
C2 H35B 3.1258 1_565 no
C2 H39C 3.4285 2_677 no
C3 H11 3.2425 2_676 no
C3 H20C 3.5429 2_677 no
C3 H35B 2.7926 1_565 no
C3 H39C 2.8731 2_677 no
C4 H11 3.2519 2_676 no
C4 H13B 3.2088 2_676 no
C4 H20C 2.9817 2_677 no
C4 H35B 3.5518 1_565 no
C4 H39C 3.4767 2_677 no
C5 H11 3.0939 2_676 no
C5 H13B 3.5911 2_676 no
C5 H20C 2.7917 2_677 no
C5 H22C 3.4510 1_655 no
C5 H29 3.3008 1_665 no
C5 H34C 3.5622 1_665 no
C6 H11 2.9928 2_676 no
C6 H16 3.1547 2_677 no
C6 H20C 3.2022 2_677 no
C7 H9C 3.5551 2_676 no
C7 H35B 3.3058 1_565 no
C8 H13B 3.1675 2_676 no
C8 H20C 3.5124 2_677 no
C8 H21A 3.4877 2_687 no
C8 H21C 3.4464 2_687 no
C8 H29 3.5333 1_665 no
C8 H33C 3.4376 1_665 no
C9 H16 3.1021 2_677 no
C9 H21B 3.5651 2_677 no
C9 H31 3.0023 2_666 no
C9 H34A 3.3839 1_665 no
C9 H35A 3.1007 2_666 no
C11 H34C 3.1160 2_566 no
C11 H35A 3.4081 2_666 no
C11 H35B 3.2817 2_666 no
C12 H34C 2.9006 2_566 no
C13 H8A 3.5696 2_676 no
C13 H26C 3.3272 2_566 no
C13 H29 3.5389 2_566 no
C13 H34C 3.2350 2_566 no
C14 H39A 3.5248 2_677 no
C15 H22C 3.5669 2_577 no
C15 H39A 3.4484 2_677 no
C16 H9A 3.5615 2_677 no
C16 H22C 3.4996 2_577 no
C16 H24 2.9898 2_577 no
C16 H39A 3.1043 2_677 no
C17 H24 2.7773 2_577 no
C17 H39A 2.8622 2_677 no
C17 H39B 3.3849 2_677 no
C18 H20B 3.5066 2_577 no
C18 H24 3.5084 2_577 no
C18 H39A 3.0169 2_677 no
C18 H39B 3.1682 2_677 no
C19 H39A 3.3541 2_677 no
C20 H8B 3.4652 2_677 no
C20 H22C 3.4587 2_577 no
C21 H8A 3.5992 2_687 no
C21 H8C 3.3405 2_687 no
C21 H24 2.8471 2_577 no
C21 H26C 3.3845 2_577 no
C21 H39A 3.4447 2_677 no
C21 H39B 3.5976 2_677 no
C22 H5 3.3911 1_455 no
C22 H9B 3.5086 1_455 no
C24 H21B 3.3087 2_577 no
C24 H21C 3.3053 2_577 no
C24 H34B 3.5719 2_566 no
C25 H34B 3.1340 2_566 no
C26 H13C 3.1832 2_566 no
C26 H21C 3.5248 2_577 no
C26 H26A 3.5338 2_566 no
C26 H26B 3.2711 2_566 no
C26 H31 3.2801 2_566 no
C26 H34B 3.4495 2_566 no
C27 H7C 3.2455 1_545 no
C28 H22B 3.3845 1_545 no
C29 H5 3.3425 1_445 no
C29 H8A 3.5378 1_445 no
C29 H13C 3.2105 2_566 no
C29 H22B 3.1909 1_545 no
C29 H26B 3.4992 2_566 no
C30 H13C 3.5379 2_566 no
C30 H26B 2.8846 2_566 no
C31 H7B 3.4121 1_545 no
C31 H7C 3.0991 1_545 no
C31 H9C 3.3782 2_666 no
C31 H26B 2.8079 2_566 no
C31 H26C 3.0996 2_566 no
C32 H7C 2.8965 1_545 no
C32 H26B 3.3769 2_566 no
C32 H26C 3.4280 2_566 no
C33 H8A 3.5254 1_445 no
C33 H22B 3.5601 1_545 no
C34 H7B 3.1472 2_566 no
C34 H9C 3.5987 1_445 no
C34 H13C 3.5176 2_566 no
C34 H26B 3.2797 2_566 no
C34 H34A 3.2494 2_556 no
C35 H3 3.4064 1_545 no
C35 H7C 3.3668 1_545 no
C35 H9A 3.4389 2_666 no
C35 H9C 3.3813 2_666 no
C35 H11 3.4081 2_666 no
C35 H26C 3.5871 2_566 no
C36 H3 3.5210 1_545 no
C37 H3 3.0651 1_545 no
C37 H8C 3.4964 1_545 no
C38 H8C 3.5273 1_545 no
C38 H21A 3.0324 2_677 no
C39 H3 3.4341 2_677 no
C39 H21A 3.1714 2_677 no
C39 H37 3.3788 2_667 no
H1 H26B 3.4513 2_566 no
H1 H26C 3.4778 2_566 no
H3 C35 3.4064 1_565 no
H3 C36 3.5210 1_565 no
H3 C37 3.0651 1_565 no
H3 C39 3.4341 2_677 no
H3 H35B 2.5783 1_565 no
H3 H37 2.6663 1_565 no
H3 H39B 3.4594 2_677 no
H3 H39C 2.5928 2_677 no
H5 C22 3.3911 1_655 no
H5 C29 3.3425 1_665 no
H5 H11 3.5943 2_676 no
H5 H20C 2.9869 2_677 no
H5 H22B 3.2156 1_655 no
H5 H22C 2.7632 1_655 no
H5 H29 2.5158 1_665 no
H5 H34A 3.4195 1_665 no
H5 H34C 3.1079 1_665 no
H7A H34B 3.5307 2_566 no
H7A H39C 3.5003 2_677 no
H7B C31 3.4121 1_565 no
H7B C34 3.1472 2_566 no
H7B H9C 2.8010 2_676 no
H7B H31 3.2914 1_565 no
H7B H34A 3.0309 2_566 no
H7B H34B 2.8782 2_566 no
H7B H34C 2.9973 2_566 no
H7B H35B 3.4205 1_565 no
H7C C27 3.2455 1_565 no
H7C C31 3.0991 1_565 no
H7C C32 2.8965 1_565 no
H7C C35 3.3668 1_565 no
H7C H31 3.4098 1_565 no
H7C H35B 2.8635 1_565 no
H7C H39C 3.5858 2_677 no
H8A C13 3.5696 2_676 no
H8A C21 3.5992 2_687 no
H8A C29 3.5378 1_665 no
H8A C33 3.5254 1_665 no
H8A H13B 2.7849 2_676 no
H8A H13C 3.4948 2_676 no
H8A H21A 3.3827 2_687 no
H8A H21C 2.9227 2_687 no
H8A H29 2.6608 1_665 no
H8A H33C 2.5722 1_665 no
H8B C20 3.4652 2_677 no
H8B H20A 3.5729 2_677 no
H8B H20B 3.2338 2_677 no
H8B H20C 3.0416 2_677 no
H8B H33B 2.9208 2_677 no
H8B H33C 3.5225 1_665 no
H8B H37 3.4884 2_677 no
H8B H39C 3.4515 2_677 no
H8C C21 3.3405 2_687 no
H8C C37 3.4964 1_565 no
H8C C38 3.5273 1_565 no
H8C H13B 3.0779 2_676 no
H8C H21A 2.7311 2_687 no
H8C H21C 3.0843 2_687 no
H8C H37 3.4459 1_565 no
H8C H39B 2.9443 1_565 no
H9A C16 3.5615 2_677 no
H9A C35 3.4389 2_666 no
H9A H16 2.6996 2_677 no
H9A H21B 2.7306 2_677 no
H9A H24 3.4664 1_655 no
H9A H31 3.0825 2_666 no
H9A H35A 2.5585 2_666 no
H9A H35B 3.5705 2_666 no
H9B C22 3.5086 1_655 no
H9B H16 3.0374 2_677 no
H9B H21B 3.5781 2_677 no
H9B H22A 3.4668 1_655 no
H9B H22C 2.7360 1_655 no
H9B H24 3.0821 1_655 no
H9B H31 2.8099 2_666 no
H9B H34A 2.8927 1_665 no
H9B H34C 3.4948 1_665 no
H9B H35A 3.5251 2_666 no
H9C C7 3.5551 2_676 no
H9C C31 3.3782 2_666 no
H9C C34 3.5987 1_665 no
H9C C35 3.3813 2_666 no
H9C H7B 2.8010 2_676 no
H9C H11 3.4465 2_676 no
H9C H31 2.6211 2_666 no
H9C H34A 3.0219 1_665 no
H9C H34C 3.2891 1_665 no
H9C H35A 2.8238 2_666 no
H9C H35B 3.2313 2_666 no
H11 C1 3.0585 2_676 no
H11 C2 3.1677 2_676 no
H11 C3 3.2425 2_676 no
H11 C4 3.2519 2_676 no
H11 C5 3.0939 2_676 no
H11 C6 2.9928 2_676 no
H11 C35 3.4081 2_666 no
H11 H5 3.5943 2_676 no
H11 H9C 3.4465 2_676 no
H11 H34C 3.4105 2_566 no
H11 H35A 3.2234 2_666 no
H11 H35B 2.7338 2_666 no
H13A H21B 3.3967 1_544 no
H13A H21C 3.5777 1_544 no
H13A H26C 3.0109 2_566 no
H13B C4 3.2088 2_676 no
H13B C5 3.5911 2_676 no
H13B C8 3.1675 2_676 no
H13B H8A 2.7849 2_676 no
H13B H8C 3.0779 2_676 no
H13B H21A 3.3412 1_544 no
H13B H21C 3.2401 1_544 no
H13B H29 3.3974 2_566 no
H13B H34C 3.4834 2_566 no
H13B H35B 3.1814 2_666 no
H13B H35C 3.5075 2_666 no
H13C C26 3.1832 2_566 no
H13C C29 3.2105 2_566 no
H13C C30 3.5379 2_566 no
H13C C34 3.5176 2_566 no
H13C H8A 3.4948 2_676 no
H13C H21C 3.5007 1_544 no
H13C H26A 2.7421 2_566 no
H13C H26C 2.7923 2_566 no
H13C H29 2.8680 2_566 no
H13C H34C 2.8002 2_566 no
H16 Tl1 3.3174 2_677 no
H16 C6 3.1547 2_677 no
H16 C9 3.1021 2_677 no
H16 H9A 2.6996 2_677 no
H16 H9B 3.0374 2_677 no
H16 H22C 3.3516 2_577 no
H16 H24 3.0189 2_577 no
H16 H39A 3.5637 2_677 no
H18 H20B 3.2963 2_577 no
H18 H33C 3.3821 2_577 no
H18 H39A 3.4442 2_677 no
H18 H39B 3.1321 2_677 no
H20A H8B 3.5729 2_677 no
H20B C18 3.5066 2_577 no
H20B H8B 3.2338 2_677 no
H20B H18 3.2963 2_577 no
H20B H22C 3.1433 2_577 no
H20C C3 3.5429 2_677 no
H20C C4 2.9817 2_677 no
H20C C5 2.7917 2_677 no
H20C C6 3.2022 2_677 no
H20C C8 3.5124 2_677 no
H20C H5 2.9869 2_677 no
H20C H8B 3.0416 2_677 no
H20C H22C 3.2104 2_577 no
H21A N5 2.9670 2_677 no
H21A C8 3.4877 2_687 no
H21A C38 3.0324 2_677 no
H21A C39 3.1714 2_677 no
H21A H8A 3.3827 2_687 no
H21A H8C 2.7311 2_687 no
H21A H13B 3.3412 1_566 no
H21A H39A 2.9822 2_677 no
H21A H39B 2.9933 2_677 no
H21B C9 3.5651 2_677 no
H21B C24 3.3087 2_577 no
H21B H9A 2.7306 2_677 no
H21B H9B 3.5781 2_677 no
H21B H13A 3.3967 1_566 no
H21B H24 2.5252 2_577 no
H21B H26C 2.8714 2_577 no
H21B H35A 3.4370 1_566 no
H21C C8 3.4464 2_687 no
H21C C24 3.3053 2_577 no
H21C C26 3.5248 2_577 no
H21C H8A 2.9227 2_687 no
H21C H8C 3.0843 2_687 no
H21C H13A 3.5777 1_566 no
H21C H13B 3.2401 1_566 no
H21C H13C 3.5007 1_566 no
H21C H24 2.8297 2_577 no
H21C H26A 3.5024 2_577 no
H21C H26C 2.9919 2_577 no
H21C H33A 3.4639 2_577 no
H21C H33C 3.0651 2_577 no
H22A H9B 3.4668 1_455 no
H22A H34B 3.5452 2_566 no
H22B C28 3.3845 1_565 no
H22B C29 3.1909 1_565 no
H22B C33 3.5601 1_565 no
H22B H5 3.2156 1_455 no
H22B H29 3.0631 1_565 no
H22B H33B 3.2533 1_565 no
H22B H33C 3.4694 1_565 no
H22C C5 3.4510 1_455 no
H22C C15 3.5669 2_577 no
H22C C16 3.4996 2_577 no
H22C C20 3.4587 2_577 no
H22C H5 2.7632 1_455 no
H22C H9B 2.7360 1_455 no
H22C H16 3.3516 2_577 no
H22C H20B 3.1433 2_577 no
H22C H20C 3.2104 2_577 no
H24 C16 2.9898 2_577 no
H24 C17 2.7773 2_577 no
H24 C18 3.5084 2_577 no
H24 C21 2.8471 2_577 no
H24 H9A 3.4664 1_455 no
H24 H9B 3.0821 1_455 no
H24 H16 3.0189 2_577 no
H24 H21B 2.5252 2_577 no
H24 H21C 2.8297 2_577 no
H26A C26 3.5338 2_566 no
H26A H13C 2.7421 2_566 no
H26A H21C 3.5024 2_577 no
H26A H26A 3.4788 2_566 no
H26A H26B 2.7846 2_566 no
H26B C26 3.2711 2_566 no
H26B C29 3.4992 2_566 no
H26B C30 2.8846 2_566 no
H26B C31 2.8079 2_566 no
H26B C32 3.3769 2_566 no
H26B C34 3.2797 2_566 no
H26B H1 3.4513 2_566 no
H26B H26A 2.7846 2_566 no
H26B H26B 2.9202 2_566 no
H26B H31 2.9560 2_566 no
H26B H34B 2.9569 2_566 no
H26B H34C 3.4174 2_566 no
H26C C13 3.3272 2_566 no
H26C C21 3.3845 2_577 no
H26C C31 3.0996 2_566 no
H26C C32 3.4280 2_566 no
H26C C35 3.5871 2_566 no
H26C H1 3.4778 2_566 no
H26C H13A 3.0109 2_566 no
H26C H13C 2.7923 2_566 no
H26C H21B 2.8714 2_577 no
H26C H21C 2.9919 2_577 no
H26C H31 2.8965 2_566 no
H26C H35A 3.0558 2_566 no
H29 C5 3.3008 1_445 no
H29 C8 3.5333 1_445 no
H29 C13 3.5389 2_566 no
H29 H5 2.5158 1_445 no
H29 H8A 2.6608 1_445 no
H29 H13B 3.3974 2_566 no
H29 H13C 2.8680 2_566 no
H29 H22B 3.0631 1_545 no
H31 C9 3.0023 2_666 no
H31 C26 3.2801 2_566 no
H31 H7B 3.2914 1_545 no
H31 H7C 3.4098 1_545 no
H31 H9A 3.0825 2_666 no
H31 H9B 2.8099 2_666 no
H31 H9C 2.6211 2_666 no
H31 H26B 2.9560 2_566 no
H31 H26C 2.8965 2_566 no
H31 H34A 3.0794 2_556 no
H33A H21C 3.4639 2_577 no
H33B H8B 2.9208 2_677 no
H33B H22B 3.2533 1_545 no
H33C C8 3.4376 1_445 no
H33C H8A 2.5722 1_445 no
H33C H8B 3.5225 1_445 no
H33C H18 3.3821 2_577 no
H33C H21C 3.0651 2_577 no
H33C H22B 3.4694 1_545 no
H34A C9 3.3839 1_445 no
H34A C34 3.2494 2_556 no
H34A H5 3.4195 1_445 no
H34A H7B 3.0309 2_566 no
H34A H9B 2.8927 1_445 no
H34A H9C 3.0219 1_445 no
H34A H31 3.0794 2_556 no
H34A H34A 2.7050 2_556 no
H34A H34B 3.0474 2_556 no
H34B N4 3.3567 2_566 no
H34B C24 3.5719 2_566 no
H34B C25 3.1340 2_566 no
H34B C26 3.4495 2_566 no
H34B H7A 3.5307 2_566 no
H34B H7B 2.8782 2_566 no
H34B H22A 3.5452 2_566 no
H34B H26B 2.9569 2_566 no
H34B H34A 3.0474 2_556 no
H34C N2 3.3214 2_566 no
H34C C5 3.5622 1_445 no
H34C C11 3.1160 2_566 no
H34C C12 2.9006 2_566 no
H34C C13 3.2350 2_566 no
H34C H5 3.1079 1_445 no
H34C H7B 2.9973 2_566 no
H34C H9B 3.4948 1_445 no
H34C H9C 3.2891 1_445 no
H34C H11 3.4105 2_566 no
H34C H13B 3.4834 2_566 no
H34C H13C 2.8002 2_566 no
H34C H26B 3.4174 2_566 no
H35A C9 3.1007 2_666 no
H35A C11 3.4081 2_666 no
H35A H9A 2.5585 2_666 no
H35A H9B 3.5251 2_666 no
H35A H9C 2.8238 2_666 no
H35A H11 3.2234 2_666 no
H35A H21B 3.4370 1_544 no
H35A H26C 3.0558 2_566 no
H35B C2 3.1258 1_545 no
H35B C3 2.7926 1_545 no
H35B C4 3.5518 1_545 no
H35B C7 3.3058 1_545 no
H35B C11 3.2817 2_666 no
H35B H3 2.5783 1_545 no
H35B H7B 3.4205 1_545 no
H35B H7C 2.8635 1_545 no
H35B H9A 3.5705 2_666 no
H35B H9C 3.2313 2_666 no
H35B H11 2.7338 2_666 no
H35B H13B 3.1814 2_666 no
H35C H13B 3.5075 2_666 no
H37 C39 3.3788 2_667 no
H37 H3 2.6663 1_545 no
H37 H8B 3.4884 2_677 no
H37 H8C 3.4459 1_545 no
H37 H39B 2.7187 2_667 no
H37 H39C 3.1854 2_667 no
H39A Tl1 3.4260 2_677 no
H39A C14 3.5248 2_677 no
H39A C15 3.4484 2_677 no
H39A C16 3.1043 2_677 no
H39A C17 2.8622 2_677 no
H39A C18 3.0169 2_677 no
H39A C19 3.3541 2_677 no
H39A C21 3.4447 2_677 no
H39A H16 3.5637 2_677 no
H39A H18 3.4442 2_677 no
H39A H21A 2.9822 2_677 no
H39B C17 3.3849 2_677 no
H39B C18 3.1682 2_677 no
H39B C21 3.5976 2_677 no
H39B H3 3.4594 2_677 no
H39B H8C 2.9443 1_545 no
H39B H18 3.1321 2_677 no
H39B H21A 2.9933 2_677 no
H39B H37 2.7187 2_667 no
H39C C2 3.4285 2_677 no
H39C C3 2.8731 2_677 no
H39C C4 3.4767 2_677 no
H39C H3 2.5928 2_677 no
H39C H7A 3.5003 2_677 no
H39C H7C 3.5858 2_677 no
H39C H8B 3.4515 2_677 no
H39C H37 3.1854 2_667 no

loop_
_geom_torsion_atom_site_label_1
_geom_torsion_atom_site_label_2
_geom_torsion_atom_site_label_3
_geom_torsion_atom_site_label_4
_geom_torsion
_geom_torsion_publ_flag
N1 Tl1 N3 N4 32.04(10) no
N1 Tl1 N3 C23 -138.50(13) no
N3 Tl1 N1 N2 -49.87(10) no
N3 Tl1 N1 C10 142.27(11) no
N1 Tl1 N5 N6 -45.35(10) no
N1 Tl1 N5 C38 170.77(11) no
N5 Tl1 N1 N2 26.67(9) no
N5 Tl1 N1 C10 -141.19(11) no
N3 Tl1 N5 N6 30.03(9) no
N3 Tl1 N5 C38 -113.85(11) no
N5 Tl1 N3 N4 -47.30(11) no
N5 Tl1 N3 C23 142.16(13) no
Tl1 N1 N2 C12 -169.63(7) no
Tl1 N1 N2 B1 19.22(17) no
Tl1 N1 C10 C1 -12.43(19) no
Tl1 N1 C10 C11 169.35(8) no
N2 N1 C10 C1 177.92(11) no
N2 N1 C10 C11 -0.30(17) no
C10 N1 N2 C12 0.08(16) no
C10 N1 N2 B1 -171.07(11) no
N1 N2 C12 C11 0.17(17) no
N1 N2 C12 C13 -179.30(13) no
N1 N2 B1 N4 49.49(17) no
N1 N2 B1 N6 -69.63(17) no
C12 N2 B1 N4 -119.50(16) no
C12 N2 B1 N6 121.38(16) no
B1 N2 C12 C11 170.03(14) no
B1 N2 C12 C13 -9.4(3) no
Tl1 N3 N4 C25 -172.69(9) no
Tl1 N3 N4 B1 13.8(2) no
Tl1 N3 C23 C14 -12.3(2) no
Tl1 N3 C23 C24 171.27(9) no
N4 N3 C23 C14 175.85(14) no
N4 N3 C23 C24 -0.5(2) no
C23 N3 N4 C25 -0.46(19) no
C23 N3 N4 B1 -173.95(14) no
N3 N4 C25 C24 1.3(2) no
N3 N4 C25 C26 -175.35(15) no
N3 N4 B1 N2 -67.91(19) no
N3 N4 B1 N6 54.24(19) no
C25 N4 B1 N2 120.10(19) no
C25 N4 B1 N6 -117.74(19) no
B1 N4 C25 C24 173.88(16) no
B1 N4 C25 C26 -2.7(3) no
N5 N6 C36 C27 177.38(13) no
N5 N6 C36 C37 -0.83(17) no
C36 N6 N5 Tl1 -148.81(11) no
C36 N6 N5 C38 0.70(16) no
N5 N6 B1 N2 46.00(18) no
N5 N6 B1 N4 -74.60(17) no
B1 N6 N5 Tl1 18.40(19) no
B1 N6 N5 C38 167.91(12) no
C36 N6 B1 N2 -149.06(13) no
C36 N6 B1 N4 90.34(16) no
B1 N6 C36 C27 10.9(2) no
B1 N6 C36 C37 -167.34(13) no
Tl1 N5 C38 C37 147.67(9) no
Tl1 N5 C38 C39 -30.7(2) no
N6 N5 C38 C37 -0.29(17) no
N6 N5 C38 C39 -178.63(12) no
C2 C1 C6 C5 3.2(3) no
C2 C1 C6 C9 -177.11(15) no
C6 C1 C2 C3 -2.4(3) no
C6 C1 C2 C7 177.38(15) no
C2 C1 C10 N1 -61.5(2) no
C2 C1 C10 C11 116.21(19) no
C10 C1 C2 C3 174.04(14) no
C10 C1 C2 C7 -6.1(2) no
C6 C1 C10 N1 114.93(17) no
C6 C1 C10 C11 -67.4(2) no
C10 C1 C6 C5 -173.18(14) no
C10 C1 C6 C9 6.5(3) no
C1 C2 C3 C4 -0.6(3) no
C7 C2 C3 C4 179.58(17) no
C2 C3 C4 C5 2.7(3) no
C2 C3 C4 C8 -175.43(16) no
C3 C4 C5 C6 -1.9(3) no
C8 C4 C5 C6 176.28(18) no
C4 C5 C6 C1 -1.1(3) no
C4 C5 C6 C9 179.29(16) no
N1 C10 C11 C12 0.39(18) no
C1 C10 C11 C12 -177.46(16) no
C10 C11 C12 N2 -0.34(18) no
C10 C11 C12 C13 179.10(14) no
C15 C14 C19 C18 3.5(3) no
C15 C14 C19 C22 -176.92(15) no
C19 C14 C15 C16 -4.3(3) no
C19 C14 C15 C20 173.61(15) no
C15 C14 C23 N3 -60.7(2) no
C15 C14 C23 C24 114.7(2) no
C23 C14 C15 C16 174.37(14) no
C23 C14 C15 C20 -7.7(2) no
C19 C14 C23 N3 117.90(19) no
C19 C14 C23 C24 -66.6(3) no
C23 C14 C19 C18 -175.13(15) no
C23 C14 C19 C22 4.5(3) no
C14 C15 C16 C17 1.3(3) no
C20 C15 C16 C17 -176.65(16) no
C15 C16 C17 C18 2.4(3) no
C15 C16 C17 C21 -175.81(16) no
C16 C17 C18 C19 -3.3(3) no
C21 C17 C18 C19 174.96(18) no
C17 C18 C19 C14 0.3(3) no
C17 C18 C19 C22 -179.27(17) no
N3 C23 C24 C25 1.3(2) no
C14 C23 C24 C25 -174.49(19) no
C23 C24 C25 N4 -1.5(2) no
C23 C24 C25 C26 174.78(18) no
C28 C27 C32 C31 0.2(3) no
C28 C27 C32 C35 179.59(16) no
C32 C27 C28 C29 -0.7(3) no
C32 C27 C28 C33 -178.57(16) no
C28 C27 C36 N6 -104.2(2) no
C28 C27 C36 C37 73.6(2) no
C36 C27 C28 C29 -179.91(16) no
C36 C27 C28 C33 2.2(3) no
C32 C27 C36 N6 76.6(2) no
C32 C27 C36 C37 -105.6(2) no
C36 C27 C32 C31 179.44(15) no
C36 C27 C32 C35 -1.2(3) no
C27 C28 C29 C30 0.4(3) no
C33 C28 C29 C30 178.3(2) no
C28 C29 C30 C31 0.4(3) no
C28 C29 C30 C34 -177.81(19) no
C29 C30 C31 C32 -0.8(3) no
C34 C30 C31 C32 177.3(2) no
C30 C31 C32 C27 0.6(3) no
C30 C31 C32 C35 -178.82(18) no
N6 C36 C37 C38 0.63(18) no
C27 C36 C37 C38 -177.44(15) no
C36 C37 C38 N5 -0.21(19) no
C36 C37 C38 C39 177.98(15) no
